data_4333002
loop_
_publ_author_name
'Chi, Ying-Nan'
'Huang, Kun-Lin'
'Cui, Feng-Yun'
'Xu, Yan-Qing'
'Hu, Chang-Wen'

_publ_section_title
;
 Structural Diversity of Silver(I) 4,6-Dipyridyl-2-Aminopyrimidine
 Complexes:&#x00A0; Effect of Counteranions and Ligand Isomerism
;
_journal_issue 26
_journal_name_full 'Inorganic Chemistry'
_journal_page_first 10605
_journal_page_last 10612
_journal_paper_doi 10.1021/ic061231v
_journal_volume 45
_journal_year 2006
_chemical_formula_sum 'C16 H13 Ag2 N7 O S2'
_chemical_formula_weight 599.19
_chemical_name_systematic
; 
 ? 
;
_space_group_IT_number 13
_symmetry_cell_setting monoclinic
_symmetry_space_group_name_Hall '-P 2yc'
_symmetry_space_group_name_H-M 'P 1 2/c 1'
_atom_sites_solution_hydrogens geom
_atom_sites_solution_primary direct
_atom_sites_solution_secondary difmap
_audit_creation_method SHELXL-97
_cell_angle_alpha 90.00
_cell_angle_beta 93.53(2)
_cell_angle_gamma 90.00
_cell_formula_units_Z 2
_cell_length_a 4.006(5)
_cell_length_b 11.815(15)
_cell_length_c 21.03(3)
_cell_measurement_reflns_used 1227
_cell_measurement_temperature 298(2)
_cell_measurement_theta_max 25.58
_cell_measurement_theta_min 2.60
_cell_volume 993(2)
_computing_cell_refinement 'Bruker SMART'
_computing_data_collection 'Bruker SMART'
_computing_data_reduction 'Bruker SAINT'
_computing_molecular_graphics 'Bruker SAINT'
_computing_publication_material 'Bruker SHELXTL'
_computing_structure_refinement 'SHELXL-97 (Sheldrick, 1997)'
_computing_structure_solution 'SHELXS-97 (Sheldrick, 1990)'
_diffrn_ambient_temperature 298(2)
_diffrn_measured_fraction_theta_full 0.975
_diffrn_measured_fraction_theta_max 0.975
_diffrn_measurement_device_type 'CCD area detector'
_diffrn_measurement_method 'phi and omega scans'
_diffrn_radiation_monochromator graphite
_diffrn_radiation_source 'fine-focus sealed tube'
_diffrn_radiation_type MoK\a
_diffrn_radiation_wavelength 0.71073
_diffrn_reflns_av_R_equivalents 0.1239
_diffrn_reflns_av_sigmaI/netI 0.1255
_diffrn_reflns_limit_h_max 4
_diffrn_reflns_limit_h_min -4
_diffrn_reflns_limit_k_max 14
_diffrn_reflns_limit_k_min -10
_diffrn_reflns_limit_l_max 24
_diffrn_reflns_limit_l_min -24
_diffrn_reflns_number 4593
_diffrn_reflns_theta_full 25.01
_diffrn_reflns_theta_max 25.01
_diffrn_reflns_theta_min 1.94
_exptl_absorpt_coefficient_mu 2.204
_exptl_absorpt_correction_T_max 0.9368
_exptl_absorpt_correction_T_min 0.3076
_exptl_absorpt_correction_type multi-scan
_exptl_absorpt_process_details sadabs
_exptl_crystal_colour yellow
_exptl_crystal_density_diffrn 2.003
_exptl_crystal_density_method 'not measured'
_exptl_crystal_description needle
_exptl_crystal_F_000 584
_exptl_crystal_size_max 0.70
_exptl_crystal_size_mid 0.12
_exptl_crystal_size_min 0.03
_refine_diff_density_max 1.071
_refine_diff_density_min -0.970
_refine_diff_density_rms 0.162
_refine_ls_extinction_method none
_refine_ls_goodness_of_fit_ref 0.974
_refine_ls_hydrogen_treatment constr
_refine_ls_matrix_type full
_refine_ls_number_parameters 129
_refine_ls_number_reflns 1718
_refine_ls_number_restraints 10
_refine_ls_restrained_S_all 0.979
_refine_ls_R_factor_all 0.1472
_refine_ls_R_factor_gt 0.0743
_refine_ls_shift/su_max 0.000
_refine_ls_shift/su_mean 0.000
_refine_ls_structure_factor_coef Fsqd
_refine_ls_weighting_details 'calc w=1/[\s^2^(Fo^2^)+(0.0979P)^2^+0.0000P] where P=(Fo^2^+2Fc^2^)/3'
_refine_ls_weighting_scheme calc
_refine_ls_wR_factor_gt 0.1685
_refine_ls_wR_factor_ref 0.2044
_reflns_number_gt 823
_reflns_number_total 1718
_reflns_threshold_expression >2sigma(I)
_cod_data_source_file ic061231vsup4.cif
_cod_data_source_block 050907h
_cod_depositor_comments
;
The following automatic conversions were performed:

'_symmetry_cell_setting' value 'Monoclinic' changed to 'monoclinic'
according to /home/saulius/struct/CIF-dictionaries/cif_core.dic
dictionary named 'cif_core.dic' version 2.4.2 from 2011-04-26.

Automatic conversion script
Id: cif_fix_values 1891 2012-01-12 08:04:46Z andrius 
;
_cod_original_sg_symbol_H-M P2/c
_cod_database_code 4333002

loop_
_symmetry_equiv_pos_as_xyz
'x, y, z'
'-x, y, -z+1/2'
'-x, -y, -z'
'x, -y, z-1/2'

loop_
_atom_site_label
_atom_site_type_symbol
_atom_site_fract_x
_atom_site_fract_y
_atom_site_fract_z
_atom_site_U_iso_or_equiv
_atom_site_adp_type
_atom_site_occupancy
_atom_site_symmetry_multiplicity
_atom_site_calc_flag
_atom_site_refinement_flags
Ag1 Ag 0.1747(3) 0.47020(9) 0.09995(5) 0.0798(6) Uani 1 1 d .
N1 N 0.337(2) 0.3834(7) 0.2009(4) 0.047(2) Uani 1 1 d .
N2 N 0.5000 0.5505(10) 0.2500 0.064(4) Uani 1 2 d SU
H2 H 0.3612 0.5926 0.2262 0.077 Uiso 1 1 d R
N3 N 0.075(2) 0.2788(8) 0.0955(4) 0.049(2) Uani 1 1 d .
N4 N 0.645(5) 0.7772(12) 0.1364(9) 0.170(9) Uani 1 1 d D
O1 O 0.5000 0.9253(12) 0.2500 0.114(6) Uani 1 2 d S
H9 H 0.5385 0.8816 0.2192 0.136 Uiso 1 1 d RD
S1 S 0.6660(9) 0.5827(4) 0.06244(17) 0.0770(11) Uani 1 1 d D
C1 C 0.5000 0.4415(11) 0.2500 0.052(4) Uani 1 2 d S
C2 C 0.5000 0.2097(13) 0.2500 0.047(4) Uani 1 2 d S
H2A H 0.5000 0.1310 0.2500 0.056 Uiso 1 2 calc SR
C3 C 0.341(3) 0.2715(8) 0.1996(5) 0.044(3) Uani 1 1 d .
C4 C 0.156(3) 0.2127(9) 0.1460(5) 0.048(3) Uani 1 1 d .
C5 C 0.083(3) 0.0971(10) 0.1479(6) 0.060(3) Uani 1 1 d .
H5 H 0.1485 0.0534 0.1833 0.072 Uiso 1 1 calc R
C6 C -0.088(4) 0.0499(9) 0.0956(7) 0.069(4) Uani 1 1 d .
H6 H -0.1401 -0.0268 0.0955 0.083 Uiso 1 1 calc R
C7 C -0.185(3) 0.1160(12) 0.0432(6) 0.065(4) Uani 1 1 d .
H7 H -0.3044 0.0860 0.0078 0.078 Uiso 1 1 calc R
C8 C -0.092(3) 0.2306(12) 0.0461(6) 0.059(3) Uani 1 1 d .
H8 H -0.1515 0.2759 0.0111 0.070 Uiso 1 1 calc R
C9 C 0.658(4) 0.6970(11) 0.1075(8) 0.096(6) Uani 1 1 d D

loop_
_atom_site_aniso_label
_atom_site_aniso_U_11
_atom_site_aniso_U_22
_atom_site_aniso_U_33
_atom_site_aniso_U_23
_atom_site_aniso_U_13
_atom_site_aniso_U_12
Ag1 0.1027(10) 0.0546(7) 0.0815(8) 0.0145(6) 0.0015(6) 0.0027(7)
N1 0.064(7) 0.034(5) 0.046(5) 0.001(4) 0.012(5) 0.010(5)
N2 0.097(8) 0.035(7) 0.061(7) 0.000 -0.003(6) 0.000
N3 0.041(6) 0.055(6) 0.051(6) 0.010(5) 0.000(5) -0.006(5)
N4 0.19(2) 0.077(12) 0.25(2) -0.018(13) 0.114(17) -0.013(12)
O1 0.151(16) 0.066(9) 0.123(12) 0.000 0.008(11) 0.000
S1 0.045(2) 0.112(3) 0.074(2) 0.016(2) -0.0004(16) 0.003(2)
C1 0.069(12) 0.014(8) 0.074(11) 0.000 0.017(9) 0.000
C2 0.049(11) 0.038(9) 0.055(9) 0.000 0.017(8) 0.000
C3 0.047(7) 0.035(6) 0.051(6) 0.001(5) 0.021(5) -0.009(6)
C4 0.037(7) 0.045(7) 0.062(7) 0.003(6) 0.015(6) 0.007(5)
C5 0.086(10) 0.036(7) 0.058(7) 0.000(6) 0.010(7) -0.003(6)
C6 0.086(11) 0.029(7) 0.094(10) -0.009(7) 0.025(8) -0.003(7)
C7 0.050(9) 0.072(10) 0.074(8) -0.003(8) 0.002(6) -0.009(7)
C8 0.038(7) 0.075(9) 0.064(8) 0.010(7) 0.016(6) 0.006(7)
C9 0.074(11) 0.047(8) 0.175(17) -0.001(10) 0.065(11) -0.004(8)

loop_
_atom_type_symbol
_atom_type_description
_atom_type_scat_dispersion_real
_atom_type_scat_dispersion_imag
_atom_type_scat_source
C C 0.0033 0.0016 'International Tables Vol C Tables 4.2.6.8 and 6.1.1.4'
H H 0.0000 0.0000 'International Tables Vol C Tables 4.2.6.8 and 6.1.1.4'
O O 0.0106 0.0060 'International Tables Vol C Tables 4.2.6.8 and 6.1.1.4'
Ag Ag -0.8971 1.1015 'International Tables Vol C Tables 4.2.6.8 and 6.1.1.4'
N N 0.0061 0.0033 'International Tables Vol C Tables 4.2.6.8 and 6.1.1.4'
S S 0.1246 0.1234 'International Tables Vol C Tables 4.2.6.8 and 6.1.1.4'

loop_
_geom_angle_atom_site_label_1
_geom_angle_atom_site_label_2
_geom_angle_atom_site_label_3
_geom_angle
_geom_angle_site_symmetry_1
_geom_angle_site_symmetry_3
N3 Ag1 N1 69.8(3) . .
N3 Ag1 S1 111.8(3) . 1_455
N1 Ag1 S1 132.1(2) . 1_455
N3 Ag1 S1 129.7(3) . .
N1 Ag1 S1 108.9(3) . .
S1 Ag1 S1 104.72(18) 1_455 .
C3 N1 C1 120.7(9) . .
C3 N1 Ag1 114.2(7) . .
C1 N1 Ag1 122.7(7) . .
C1 N2 H2 124.5 . .
C8 N3 C4 117.1(10) . .
C8 N3 Ag1 122.1(8) . .
C4 N3 Ag1 120.5(7) . .
C9 S1 Ag1 107.1(6) . 1_655
C9 S1 Ag1 102.0(5) . .
Ag1 S1 Ag1 104.72(18) 1_655 .
N2 C1 N1 120.1(6) . .
N2 C1 N1 120.1(6) . 2_655
N1 C1 N1 119.8(12) . 2_655
C3 C2 C3 117.4(14) 2_655 .
C3 C2 H2A 121.3 2_655 .
C3 C2 H2A 121.3 . .
N1 C3 C2 120.6(11) . .
N1 C3 C4 118.6(10) . .
C2 C3 C4 120.7(10) . .
N3 C4 C5 123.4(11) . .
N3 C4 C3 114.5(10) . .
C5 C4 C3 122.1(10) . .
C6 C5 C4 117.8(11) . .
C6 C5 H5 121.1 . .
C4 C5 H5 121.1 . .
C5 C6 C7 120.5(11) . .
C5 C6 H6 119.8 . .
C7 C6 H6 119.8 . .
C6 C7 C8 116.6(12) . .
C6 C7 H7 121.7 . .
C8 C7 H7 121.7 . .
N3 C8 C7 124.5(12) . .
N3 C8 H8 117.7 . .
C7 C8 H8 117.7 . .
N4 C9 S1 177(2) . .

loop_
_geom_bond_atom_site_label_1
_geom_bond_atom_site_label_2
_geom_bond_distance
_geom_bond_site_symmetry_2
Ag1 N3 2.297(10) .
Ag1 N1 2.412(9) .
Ag1 S1 2.519(5) 1_455
Ag1 S1 2.540(5) .
N1 C3 1.323(12) .
N1 C1 1.370(11) .
N2 C1 1.287(18) .
N2 H2 0.8795 .
N3 C8 1.329(14) .
N3 C4 1.341(13) .
N4 C9 1.129(13) .
O1 H9 0.8500 .
S1 C9 1.651(12) .
S1 Ag1 2.519(5) 1_655
C1 N1 1.370(11) 2_655
C2 C3 1.406(13) 2_655
C2 C3 1.406(13) .
C2 H2A 0.9300 .
C3 C4 1.484(15) .
C4 C5 1.398(15) .
C5 C6 1.379(17) .
C5 H5 0.9300 .
C6 C7 1.386(17) .
C6 H6 0.9300 .
C7 C8 1.404(18) .
C7 H7 0.9300 .
C8 H8 0.9300 .
